data_7033580
loop_
_publ_author_name
'Xue, Fengfeng'
'Ma, Yunsheng'
'Zhou, Zhiguo'
'Qin, Lijie'
'Lu, Yang'
'Yang, Hong'
'Yang, Shiping'

_publ_section_title
;
 Second-sphere coordination-induced morphology transformation from
 phosphorescent nanowires to microcubes.
;
_journal_issue 7
_journal_name_full 'Dalton transactions (Cambridge, England : 2003)'
_journal_page_first 2970
_journal_page_last 2972
_journal_paper_doi 10.1039/c4dt00640b
_journal_volume 44
_journal_year 2015
_chemical_formula_moiety 'C57 H35 Ir N6 O6'
_chemical_formula_sum 'C57 H35 Ir N6 O6'
_chemical_formula_weight 1092.11
_chemical_name_systematic
; 
 ? 
;
_space_group_IT_number 14
_symmetry_cell_setting monoclinic
_symmetry_space_group_name_Hall '-P 2ybc'
_symmetry_space_group_name_H-M 'P 1 21/c 1'
_atom_sites_solution_hydrogens geom
_atom_sites_solution_primary direct
_atom_sites_solution_secondary difmap
_audit_creation_method SHELXL-97
_audit_update_record
;
2014-11-29 deposited with the CCDC.
2015-01-08 downloaded from the CCDC.
;
_cell_angle_alpha 90.00
_cell_angle_beta 102.355(2)
_cell_angle_gamma 90.00
_cell_formula_units_Z 4
_cell_length_a 12.5702(2)
_cell_length_b 25.9873(4)
_cell_length_c 17.7066(3)
_cell_measurement_reflns_used 9127
_cell_measurement_temperature 293(2)
_cell_measurement_theta_max 27.03
_cell_measurement_theta_min 2.18
_cell_volume 5650.18(16)
_computing_cell_refinement 'Bruker SMART'
_computing_data_collection 'Bruker SMART'
_computing_data_reduction 'Bruker SAINT'
_computing_molecular_graphics 'Bruker SHELXTL'
_computing_publication_material 'Bruker SHELXTL'
_computing_structure_refinement 'SHELXL-97 (Sheldrick, 1997)'
_computing_structure_solution 'SHELXS-97 (Sheldrick, 1990)'
_diffrn_ambient_temperature 293(2)
_diffrn_measured_fraction_theta_full 0.998
_diffrn_measured_fraction_theta_max 0.998
_diffrn_measurement_device_type 'CCD area detector'
_diffrn_measurement_method 'phi and omega scans'
_diffrn_radiation_monochromator graphite
_diffrn_radiation_source 'fine-focus sealed tube'
_diffrn_radiation_type CuK\a
_diffrn_radiation_wavelength 1.54178
_diffrn_reflns_av_R_equivalents 0.0249
_diffrn_reflns_av_sigmaI/netI 0.0251
_diffrn_reflns_limit_h_max 10
_diffrn_reflns_limit_h_min -14
_diffrn_reflns_limit_k_max 30
_diffrn_reflns_limit_k_min -28
_diffrn_reflns_limit_l_max 20
_diffrn_reflns_limit_l_min -20
_diffrn_reflns_number 22152
_diffrn_reflns_theta_full 65.01
_diffrn_reflns_theta_max 65.01
_diffrn_reflns_theta_min 3.60
_exptl_absorpt_coefficient_mu 4.985
_exptl_absorpt_correction_T_max 0.4068
_exptl_absorpt_correction_T_min 0.3358
_exptl_absorpt_correction_type multi-scan
_exptl_absorpt_process_details sadabs
_exptl_crystal_colour red
_exptl_crystal_density_diffrn 1.284
_exptl_crystal_density_method 'not measured'
_exptl_crystal_description block
_exptl_crystal_F_000 2176
_exptl_crystal_size_max 0.28
_exptl_crystal_size_mid 0.26
_exptl_crystal_size_min 0.22
_platon_squeeze_details
;
;
_refine_diff_density_max 1.901
_refine_diff_density_min -1.425
_refine_diff_density_rms 0.100
_refine_ls_extinction_method none
_refine_ls_goodness_of_fit_ref 1.156
_refine_ls_hydrogen_treatment mixed
_refine_ls_matrix_type full
_refine_ls_number_parameters 620
_refine_ls_number_reflns 9588
_refine_ls_number_restraints 44
_refine_ls_restrained_S_all 1.166
_refine_ls_R_factor_all 0.0697
_refine_ls_R_factor_gt 0.0620
_refine_ls_shift/su_max 0.000
_refine_ls_shift/su_mean 0.000
_refine_ls_structure_factor_coef Fsqd
_refine_ls_weighting_details 'calc w=1/[\s^2^(Fo^2^)+(0.0000P)^2^+30.0000P] where P=(Fo^2^+2Fc^2^)/3'
_refine_ls_weighting_scheme calc
_refine_ls_wR_factor_gt 0.1217
_refine_ls_wR_factor_ref 0.1241
_reflns_number_gt 8193
_reflns_number_total 9588
_reflns_threshold_expression >2sigma(I)
_cod_data_source_file c4dt00640b2.cif
_cod_data_source_block 1-sr
_cod_depositor_comments
;
The following automatic conversions were performed:

'_symmetry_cell_setting' value 'Monoclinic' changed to 'monoclinic'
according to
/usr/data/users/saulius/crontab/automatic-downloads/rss-feeds/RSC/lib/dictionaries/cif_core.dic
dictionary named 'cif_core.dic' version 2.4.2 from 2011-04-26.

Automatic conversion script
Id: cif_fix_values 2935 2014-11-11 08:27:57Z andrius 

 Adding full bibliography for 7033579--7033580.cif.
;
_cod_original_sg_symbol_H-M P2(1)/c
_cod_database_code 7033580

loop_
_symmetry_equiv_pos_as_xyz
'x, y, z'
'-x, y+1/2, -z+1/2'
'-x, -y, -z'
'x, -y-1/2, z-1/2'

loop_
_atom_site_label
_atom_site_type_symbol
_atom_site_fract_x
_atom_site_fract_y
_atom_site_fract_z
_atom_site_U_iso_or_equiv
_atom_site_adp_type
_atom_site_occupancy
_atom_site_symmetry_multiplicity
_atom_site_calc_flag
_atom_site_refinement_flags
Ir1 Ir 0.80623(3) 0.228443(13) 1.016860(19) 0.05827(11) Uani 1 1 d .
N1 N 0.7010(5) 0.1693(2) 0.9592(3) 0.0551(14) Uani 1 1 d .
N2 N 0.8608(5) 0.2201(2) 0.9099(3) 0.0573(15) Uani 1 1 d .
N4 N 0.7065(5) 0.2883(2) 0.9748(4) 0.0611(15) Uani 1 1 d .
C202 C 0.9056(6) 0.2870(3) 1.0568(4) 0.0601(19) Uani 1 1 d .
C203 C 0.7509(6) 0.2258(3) 1.1147(4) 0.064(2) Uani 1 1 d .
N6 N 0.9076(5) 0.1731(2) 1.0739(4) 0.0630(16) Uani 1 1 d .
N8 N 1.3950(9) 0.3678(5) 0.7222(8) 0.133(4) Uani 1 1 d .
N7 N 0.1645(7) -0.0249(4) 1.0717(7) 0.106(3) Uani 1 1 d .
C1 C 0.6237(6) 0.1440(3) 0.9834(4) 0.0635(19) Uani 1 1 d .
H1 H 0.6108 0.1521 1.0318 0.076 Uiso 1 1 calc R
C2 C 0.5594(6) 0.1052(3) 0.9397(5) 0.069(2) Uani 1 1 d .
C3 C 0.5778(7) 0.0941(3) 0.8672(5) 0.072(2) Uani 1 1 d .
H3 H 0.5342 0.0699 0.8362 0.086 Uiso 1 1 calc R
C4 C 0.6601(7) 0.1183(3) 0.8403(5) 0.069(2) Uani 1 1 d .
C5 C 0.6875(8) 0.1079(4) 0.7677(5) 0.084(3) Uani 1 1 d .
H5 H 0.6471 0.0836 0.7350 0.101 Uiso 1 1 calc R
C6 C 0.7693(8) 0.1319(4) 0.7452(5) 0.085(3) Uani 1 1 d .
H6 H 0.7860 0.1230 0.6982 0.102 Uiso 1 1 calc R
C7 C 0.8319(7) 0.1707(3) 0.7911(4) 0.067(2) Uani 1 1 d .
C8 C 0.9191(7) 0.1960(3) 0.7719(5) 0.074(2) Uani 1 1 d .
H8 H 0.9405 0.1876 0.7264 0.089 Uiso 1 1 calc R
C9 C 0.9743(6) 0.2334(4) 0.8190(5) 0.068(2) Uani 1 1 d .
C10 C 0.9426(6) 0.2443(3) 0.8892(4) 0.064(2) Uani 1 1 d .
H10 H 0.9805 0.2692 0.9220 0.077 Uiso 1 1 calc R
C11 C 0.8063(6) 0.1830(3) 0.8624(4) 0.0595(18) Uani 1 1 d .
C12 C 0.7201(6) 0.1567(3) 0.8875(4) 0.0596(18) Uani 1 1 d .
C13 C 0.3264(6) 0.0287(3) 1.0192(6) 0.076(2) Uani 1 1 d .
C14 C 0.2549(8) -0.0031(4) 0.9715(6) 0.102(3) Uani 1 1 d .
H14 H 0.2609 -0.0079 0.9205 0.122 Uiso 1 1 calc R
C15 C 0.1752(9) -0.0278(5) 0.9987(8) 0.115(4) Uani 1 1 d .
H15 H 0.1255 -0.0477 0.9644 0.139 Uiso 1 1 calc R
C16 C 0.2337(9) 0.0042(4) 1.1179(7) 0.101(3) Uani 1 1 d .
H16 H 0.2277 0.0068 1.1692 0.121 Uiso 1 1 calc R
C17 C 0.3162(8) 0.0316(4) 1.0947(7) 0.088(3) Uani 1 1 d .
H17 H 0.3641 0.0517 1.1301 0.106 Uiso 1 1 calc R
C18 C 1.2265(7) 0.3109(4) 0.7641(6) 0.085(3) Uani 1 1 d .
C19 C 1.2572(8) 0.3589(5) 0.7952(6) 0.102(3) Uani 1 1 d .
H19 H 1.2218 0.3731 0.8313 0.122 Uiso 1 1 calc R
C20 C 1.3395(10) 0.3858(5) 0.7729(8) 0.123(4) Uani 1 1 d .
H20 H 1.3575 0.4182 0.7943 0.147 Uiso 1 1 calc R
C21 C 1.3655(10) 0.3225(6) 0.6930(8) 0.125(4) Uani 1 1 d .
H21 H 1.4034 0.3086 0.6581 0.150 Uiso 1 1 calc R
C22 C 1.2820(8) 0.2940(5) 0.7108(7) 0.107(4) Uani 1 1 d .
H22 H 1.2632 0.2627 0.6861 0.128 Uiso 1 1 calc R
C23 C 0.6025(6) 0.2839(3) 0.9358(5) 0.071(2) Uani 1 1 d .
H23 H 0.5744 0.2512 0.9227 0.086 Uiso 1 1 calc R
C24 C 0.5371(8) 0.3255(5) 0.9148(6) 0.097(3) Uani 1 1 d .
H24 H 0.4654 0.3211 0.8883 0.116 Uiso 1 1 calc R
C25 C 0.5775(10) 0.3733(5) 0.9330(7) 0.113(4) Uani 1 1 d .
H25 H 0.5348 0.4021 0.9169 0.135 Uiso 1 1 calc R
C26 C 0.6803(10) 0.3789(4) 0.9749(7) 0.108(3) Uani 1 1 d .
H26 H 0.7068 0.4115 0.9903 0.130 Uiso 1 1 calc R
C27 C 0.7470(8) 0.3356(4) 0.9950(5) 0.077(2) Uani 1 1 d .
C28 C 0.8605(8) 0.3365(3) 1.0408(5) 0.077(2) Uani 1 1 d .
C29 C 0.9175(10) 0.3804(4) 1.0638(7) 0.103(3) Uani 1 1 d .
H29 H 0.8838 0.4123 1.0546 0.124 Uiso 1 1 calc R
C30 C 1.0245(11) 0.3772(5) 1.1004(7) 0.114(4) Uani 1 1 d .
H30 H 1.0643 0.4070 1.1155 0.137 Uiso 1 1 calc R
C31 C 1.0726(8) 0.3305(5) 1.1148(6) 0.096(3) Uani 1 1 d .
H31 H 1.1458 0.3285 1.1393 0.115 Uiso 1 1 calc R
C32 C 1.0142(7) 0.2862(4) 1.0937(5) 0.074(2) Uani 1 1 d .
H32 H 1.0489 0.2546 1.1045 0.089 Uiso 1 1 calc R
C33 C 0.6684(7) 0.2532(4) 1.1352(5) 0.087(3) Uani 1 1 d .
H33 H 0.6336 0.2788 1.1021 0.105 Uiso 1 1 calc R
C34 C 0.6338(9) 0.2437(5) 1.2062(7) 0.113(4) Uani 1 1 d .
H34 H 0.5772 0.2626 1.2189 0.135 Uiso 1 1 calc R
C35 C 0.6863(11) 0.2062(5) 1.2548(7) 0.116(4) Uani 1 1 d .
H35 H 0.6650 0.1998 1.3011 0.139 Uiso 1 1 calc R
C36 C 0.7681(11) 0.1782(5) 1.2370(6) 0.109(4) Uani 1 1 d .
H36 H 0.8020 0.1529 1.2710 0.131 Uiso 1 1 calc R
C37 C 0.8024(8) 0.1869(4) 1.1670(5) 0.080(3) Uani 1 1 d .
C38 C 0.8914(7) 0.1585(3) 1.1439(5) 0.074(2) Uani 1 1 d .
C39 C 0.9563(9) 0.1196(4) 1.1860(6) 0.093(3) Uani 1 1 d .
H39 H 0.9424 0.1085 1.2329 0.112 Uiso 1 1 calc R
C40 C 1.0374(9) 0.0984(4) 1.1591(7) 0.102(3) Uani 1 1 d .
H40 H 1.0802 0.0729 1.1874 0.123 Uiso 1 1 calc R
C41 C 1.0570(8) 0.1136(4) 1.0924(6) 0.092(3) Uani 1 1 d .
H41 H 1.1140 0.0993 1.0736 0.110 Uiso 1 1 calc R
C42 C 0.9915(7) 0.1512(4) 1.0510(6) 0.082(2) Uani 1 1 d .
H42 H 1.0069 0.1619 1.0043 0.098 Uiso 1 1 calc R
C43 C 0.1426(5) 0.0982(3) 0.8415(4) 0.092(3) Uani 1 1 d G
C44 C 0.1722(5) 0.1381(3) 0.8941(4) 0.100(4) Uani 1 1 d G
H44 H 0.1339 0.1435 0.9329 0.120 Uiso 1 1 calc R
C45 C 0.2592(6) 0.1699(3) 0.8887(5) 0.118(4) Uani 1 1 d G
C46 C 0.3165(5) 0.1618(4) 0.8308(6) 0.150(7) Uani 1 1 d G
H46 H 0.3746 0.1831 0.8272 0.180 Uiso 1 1 calc R
C47 C 0.2868(6) 0.1219(4) 0.7782(5) 0.133(6) Uani 1 1 d GD
C48 C 0.1999(7) 0.0901(3) 0.7836(4) 0.115(4) Uani 1 1 d G
H48 H 0.1800 0.0634 0.7484 0.138 Uiso 1 1 calc R
C49 C 0.0477(9) 0.0651(5) 0.8463(7) 0.096(3) Uani 1 1 d .
C51 C 0.3486(13) 0.1149(7) 0.7158(8) 0.163(6) Uani 1 1 d DU
C52 C 1.0638(7) 0.2610(4) 0.8010(5) 0.075(2) Uani 1 1 d .
C53 C 1.1379(7) 0.2835(4) 0.7847(5) 0.080(2) Uani 1 1 d .
C54 C 0.4777(7) 0.0792(3) 0.9702(5) 0.074(2) Uani 1 1 d .
C55 C 0.4095(7) 0.0564(3) 0.9932(6) 0.078(2) Uani 1 1 d .
O1 O -0.0008(6) 0.0796(3) 0.9012(5) 0.117(3) Uani 1 1 d .
H1A H -0.0506 0.0596 0.9033 0.176 Uiso 1 1 calc R
O2 O 0.0191(8) 0.0293(4) 0.8054(6) 0.153(4) Uani 1 1 d .
O5 O 0.4133(11) 0.1493(6) 0.7087(8) 0.219(6) Uani 1 1 d DU
O6 O 0.3187(11) 0.0785(6) 0.6745(7) 0.197(5) Uani 1 1 d U
O3 O 0.3716(10) 0.2369(5) 0.9438(8) 0.217(5) Uani 1 1 d U
H3A H 0.3842 0.2593 0.9771 0.326 Uiso 1 1 calc R
O4 O 0.2331(11) 0.2205(5) 0.9936(8) 0.197(5) Uani 1 1 d U
C50 C 0.2817(13) 0.2116(6) 0.9493(10) 0.134(5) Uani 1 1 d U

loop_
_atom_site_aniso_label
_atom_site_aniso_U_11
_atom_site_aniso_U_22
_atom_site_aniso_U_33
_atom_site_aniso_U_23
_atom_site_aniso_U_13
_atom_site_aniso_U_12
Ir1 0.05728(18) 0.0655(2) 0.05394(18) -0.00020(17) 0.01618(13) -0.00997(16)
N1 0.057(3) 0.053(3) 0.054(4) 0.001(3) 0.009(3) -0.008(3)
N2 0.058(3) 0.069(4) 0.049(3) 0.010(3) 0.021(3) 0.003(3)
N4 0.065(4) 0.065(4) 0.062(4) -0.001(3) 0.031(3) -0.008(3)
C202 0.067(5) 0.065(5) 0.051(4) -0.012(4) 0.019(3) -0.022(4)
C203 0.072(5) 0.092(6) 0.037(3) -0.012(4) 0.034(3) -0.031(4)
N6 0.065(4) 0.064(4) 0.059(4) -0.001(3) 0.012(3) -0.015(3)
N8 0.097(8) 0.135(10) 0.162(12) 0.054(9) 0.021(7) -0.019(7)
N7 0.066(5) 0.091(6) 0.162(10) 0.036(7) 0.027(6) -0.012(4)
C1 0.062(4) 0.071(5) 0.059(5) 0.008(4) 0.016(4) -0.007(4)
C2 0.051(4) 0.066(5) 0.083(6) 0.010(4) 0.002(4) -0.006(4)
C3 0.071(5) 0.061(5) 0.077(6) -0.004(4) 0.001(4) -0.008(4)
C4 0.076(5) 0.059(5) 0.066(5) -0.005(4) 0.005(4) -0.004(4)
C5 0.094(7) 0.078(6) 0.075(6) -0.013(5) 0.008(5) -0.009(5)
C6 0.103(7) 0.087(7) 0.065(5) -0.013(5) 0.022(5) -0.002(6)
C7 0.077(5) 0.070(5) 0.056(5) 0.006(4) 0.018(4) 0.010(4)
C8 0.082(6) 0.083(6) 0.065(5) 0.012(5) 0.031(4) 0.009(5)
C9 0.064(5) 0.082(6) 0.063(5) 0.021(4) 0.024(4) 0.008(4)
C10 0.060(4) 0.070(5) 0.064(5) 0.006(4) 0.018(4) -0.003(4)
C11 0.060(4) 0.057(4) 0.058(4) -0.002(4) 0.007(3) 0.000(4)
C12 0.060(4) 0.061(5) 0.057(4) 0.000(4) 0.011(3) 0.002(4)
C13 0.057(5) 0.064(5) 0.103(7) 0.020(5) 0.007(5) -0.008(4)
C14 0.089(7) 0.107(8) 0.098(7) 0.025(6) -0.004(6) -0.040(6)
C15 0.081(7) 0.117(9) 0.136(11) 0.034(8) -0.004(7) -0.041(6)
C16 0.097(8) 0.091(8) 0.130(10) 0.016(7) 0.055(7) 0.011(6)
C17 0.084(6) 0.066(6) 0.114(8) -0.003(5) 0.020(6) -0.006(5)
C18 0.068(5) 0.092(7) 0.094(7) 0.030(6) 0.016(5) -0.001(5)
C19 0.087(7) 0.114(9) 0.102(8) 0.022(7) 0.013(6) 0.000(6)
C20 0.096(9) 0.119(10) 0.140(12) 0.035(9) -0.003(8) -0.018(8)
C21 0.098(9) 0.156(13) 0.133(11) 0.028(10) 0.053(8) -0.003(9)
C22 0.086(7) 0.112(9) 0.130(10) 0.014(7) 0.043(7) -0.002(6)
C23 0.059(5) 0.079(6) 0.081(6) 0.006(5) 0.025(4) 0.000(4)
C24 0.074(6) 0.106(9) 0.111(8) 0.012(7) 0.022(6) 0.016(6)
C25 0.099(8) 0.093(8) 0.138(11) 0.021(7) 0.008(7) 0.025(7)
C26 0.122(9) 0.075(7) 0.127(10) -0.002(7) 0.026(8) 0.002(7)
C27 0.092(6) 0.068(6) 0.075(6) 0.004(4) 0.028(5) 0.000(5)
C28 0.101(7) 0.068(6) 0.068(5) -0.009(4) 0.027(5) -0.021(5)
C29 0.121(9) 0.077(7) 0.112(9) -0.001(6) 0.025(7) -0.020(6)
C30 0.129(10) 0.087(8) 0.120(10) -0.014(7) 0.012(8) -0.044(8)
C31 0.083(6) 0.112(9) 0.089(7) -0.009(6) 0.009(5) -0.034(6)
C32 0.077(6) 0.078(6) 0.066(5) -0.004(4) 0.011(4) -0.013(4)
C33 0.092(6) 0.117(8) 0.063(5) -0.023(5) 0.039(5) -0.040(6)
C34 0.104(8) 0.152(12) 0.098(8) -0.041(8) 0.056(7) -0.044(8)
C35 0.147(11) 0.133(11) 0.085(8) -0.002(7) 0.064(8) -0.028(9)
C36 0.152(11) 0.114(9) 0.069(6) 0.003(6) 0.039(7) -0.028(8)
C37 0.100(7) 0.092(6) 0.049(4) 0.005(4) 0.015(4) -0.043(5)
C38 0.079(6) 0.073(6) 0.065(5) -0.006(4) 0.005(4) -0.019(5)
C39 0.115(8) 0.089(7) 0.069(6) 0.020(5) 0.004(6) -0.019(6)
C40 0.096(8) 0.087(8) 0.110(9) 0.007(7) -0.008(7) 0.005(6)
C41 0.091(7) 0.082(7) 0.097(8) 0.016(6) 0.010(6) 0.008(5)
C42 0.075(6) 0.080(6) 0.087(6) 0.003(5) 0.012(5) -0.003(5)
C43 0.072(6) 0.097(8) 0.108(8) 0.032(6) 0.025(6) 0.008(5)
C44 0.061(5) 0.092(7) 0.148(10) 0.047(7) 0.020(6) 0.000(5)
C45 0.079(7) 0.112(10) 0.158(12) 0.048(9) 0.011(7) 0.010(7)
C46 0.065(7) 0.200(17) 0.178(15) 0.127(13) 0.014(8) 0.013(8)
C47 0.068(7) 0.211(17) 0.126(11) 0.089(11) 0.033(7) 0.030(8)
C48 0.095(8) 0.144(11) 0.108(9) 0.056(8) 0.029(7) 0.038(7)
C49 0.095(8) 0.087(8) 0.107(9) 0.013(6) 0.025(7) 0.003(6)
C51 0.157(10) 0.165(10) 0.160(10) 0.039(8) 0.022(8) -0.011(8)
C52 0.071(5) 0.092(7) 0.066(5) 0.016(5) 0.022(4) 0.008(5)
C53 0.072(5) 0.099(7) 0.073(6) 0.013(5) 0.025(4) 0.007(5)
C54 0.062(5) 0.065(5) 0.090(6) 0.011(5) 0.006(4) -0.009(4)
C55 0.062(5) 0.066(5) 0.101(7) 0.011(5) 0.010(5) -0.007(4)
O1 0.092(5) 0.105(6) 0.165(8) 0.003(5) 0.052(5) -0.025(4)
O2 0.169(9) 0.139(8) 0.152(9) -0.023(7) 0.039(7) -0.039(7)
O5 0.201(7) 0.245(8) 0.216(8) 0.028(6) 0.058(6) -0.011(6)
O6 0.208(8) 0.217(9) 0.189(8) 0.009(7) 0.094(7) 0.030(7)
O3 0.181(8) 0.203(9) 0.256(9) 0.035(7) 0.022(7) -0.052(7)
O4 0.198(9) 0.185(9) 0.212(9) -0.010(7) 0.049(7) -0.025(7)
C50 0.123(8) 0.120(8) 0.148(9) 0.017(7) 0.003(7) -0.035(7)

loop_
_atom_type_symbol
_atom_type_description
_atom_type_scat_dispersion_real
_atom_type_scat_dispersion_imag
_atom_type_scat_source
C C 0.0181 0.0091 'International Tables Vol C Tables 4.2.6.8 and 6.1.1.4'
H H 0.0000 0.0000 'International Tables Vol C Tables 4.2.6.8 and 6.1.1.4'
N N 0.0311 0.0180 'International Tables Vol C Tables 4.2.6.8 and 6.1.1.4'
O O 0.0492 0.0322 'International Tables Vol C Tables 4.2.6.8 and 6.1.1.4'
Cl Cl 0.3639 0.7018 'International Tables Vol C Tables 4.2.6.8 and 6.1.1.4'
Ir Ir -4.7710 6.5667 'International Tables Vol C Tables 4.2.6.8 and 6.1.1.4'

loop_
_geom_angle_atom_site_label_1
_geom_angle_atom_site_label_2
_geom_angle_atom_site_label_3
_geom_angle
C203 Ir1 C202 91.5(3)
C203 Ir1 N4 92.4(3)
C202 Ir1 N4 80.6(3)
C203 Ir1 N6 81.0(3)
C202 Ir1 N6 94.9(3)
N4 Ir1 N6 171.9(2)
C203 Ir1 N1 95.5(3)
C202 Ir1 N1 172.4(3)
N4 Ir1 N1 96.0(2)
N6 Ir1 N1 89.2(2)
C203 Ir1 N2 172.1(3)
C202 Ir1 N2 95.4(3)
N4 Ir1 N2 92.4(2)
N6 Ir1 N2 94.7(2)
N1 Ir1 N2 77.8(2)
C1 N1 C12 117.8(6)
C1 N1 Ir1 128.7(5)
C12 N1 Ir1 113.4(5)
C10 N2 C11 118.8(6)
C10 N2 Ir1 127.4(5)
C11 N2 Ir1 113.6(5)
C23 N4 C27 118.9(8)
C23 N4 Ir1 125.2(6)
C27 N4 Ir1 115.5(6)
C32 C202 C28 115.1(7)
C32 C202 Ir1 129.3(6)
C28 C202 Ir1 115.4(6)
C33 C203 C37 117.3(7)
C33 C203 Ir1 129.4(7)
C37 C203 Ir1 113.1(6)
C42 N6 C38 116.2(8)
C42 N6 Ir1 126.9(6)
C38 N6 Ir1 116.8(6)
C21 N8 C20 115.9(12)
C16 N7 C15 116.8(9)
N1 C1 C2 123.5(7)
N1 C1 H1 118.3
C2 C1 H1 118.3
C3 C2 C54 121.9(8)
C3 C2 C1 117.9(7)
C54 C2 C1 120.2(8)
C2 C3 C4 120.7(8)
C2 C3 H3 119.6
C4 C3 H3 119.6
C3 C4 C5 124.6(8)
C3 C4 C12 117.6(8)
C5 C4 C12 117.8(8)
C6 C5 C4 122.0(9)
C6 C5 H5 119.0
C4 C5 H5 119.0
C5 C6 C7 121.9(9)
C5 C6 H6 119.1
C7 C6 H6 119.1
C11 C7 C8 117.2(8)
C11 C7 C6 118.1(8)
C8 C7 C6 124.6(8)
C9 C8 C7 121.0(8)
C9 C8 H8 119.5
C7 C8 H8 119.5
C8 C9 C10 118.3(7)
C8 C9 C52 122.9(8)
C10 C9 C52 118.8(8)
N2 C10 C9 122.2(8)
N2 C10 H10 118.9
C9 C10 H10 118.9
N2 C11 C7 122.4(7)
N2 C11 C12 117.4(7)
C7 C11 C12 120.3(7)
N1 C12 C4 122.4(7)
N1 C12 C11 117.7(7)
C4 C12 C11 119.9(7)
C17 C13 C14 116.6(9)
C17 C13 C55 121.0(9)
C14 C13 C55 122.4(10)
C13 C14 C15 120.1(11)
C13 C14 H14 120.0
C15 C14 H14 120.0
N7 C15 C14 123.5(11)
N7 C15 H15 118.3
C14 C15 H15 118.3
N7 C16 C17 123.6(11)
N7 C16 H16 118.2
C17 C16 H16 118.2
C13 C17 C16 119.4(10)
C13 C17 H17 120.3
C16 C17 H17 120.3
C22 C18 C19 115.2(10)
C22 C18 C53 123.8(11)
C19 C18 C53 120.9(10)
C20 C19 C18 120.5(12)
C20 C19 H19 119.8
C18 C19 H19 119.8
C19 C20 N8 123.3(14)
C19 C20 H20 118.3
N8 C20 H20 118.3
N8 C21 C22 124.0(13)
N8 C21 H21 118.0
C22 C21 H21 118.0
C18 C22 C21 121.0(12)
C18 C22 H22 119.5
C21 C22 H22 119.5
N4 C23 C24 122.4(9)
N4 C23 H23 118.8
C24 C23 H23 118.8
C23 C24 C25 119.3(10)
C23 C24 H24 120.3
C25 C24 H24 120.3
C26 C25 C24 119.6(11)
C26 C25 H25 120.2
C24 C25 H25 120.2
C25 C26 C27 120.1(11)
C25 C26 H26 119.9
C27 C26 H26 119.9
N4 C27 C26 119.5(9)
N4 C27 C28 115.1(8)
C26 C27 C28 125.4(9)
C29 C28 C202 122.7(10)
C29 C28 C27 124.0(10)
C202 C28 C27 113.2(8)
C28 C29 C30 119.5(11)
C28 C29 H29 120.3
C30 C29 H29 120.3
C31 C30 C29 120.0(10)
C31 C30 H30 120.0
C29 C30 H30 120.0
C30 C31 C32 120.5(10)
C30 C31 H31 119.8
C32 C31 H31 119.8
C202 C32 C31 122.1(9)
C202 C32 H32 119.0
C31 C32 H32 119.0
C203 C33 C34 122.0(11)
C203 C33 H33 119.0
C34 C33 H33 119.0
C35 C34 C33 118.4(11)
C35 C34 H34 120.8
C33 C34 H34 120.8
C36 C35 C34 121.6(11)
C36 C35 H35 119.2
C34 C35 H35 119.2
C35 C36 C37 120.5(12)
C35 C36 H36 119.7
C37 C36 H36 119.7
C36 C37 C38 123.7(10)
C36 C37 C203 120.1(10)
C38 C37 C203 116.2(7)
N6 C38 C39 120.2(9)
N6 C38 C37 112.7(8)
C39 C38 C37 127.1(9)
C40 C39 C38 120.5(10)
C40 C39 H39 119.7
C38 C39 H39 119.7
C39 C40 C41 120.1(11)
C39 C40 H40 120.0
C41 C40 H40 120.0
C40 C41 C42 118.9(11)
C40 C41 H41 120.6
C42 C41 H41 120.6
N6 C42 C41 124.0(9)
N6 C42 H42 118.0
C41 C42 H42 118.0
C44 C43 C48 120.0
C44 C43 C49 119.8(7)
C48 C43 C49 120.2(7)
C43 C44 C45 120.0
C43 C44 H44 120.0
C45 C44 H44 120.0
C46 C45 C44 120.0
C46 C45 C50 125.8(9)
C44 C45 C50 114.2(9)
C47 C46 C45 120.0
C47 C46 H46 120.0
C45 C46 H46 120.0
C48 C47 C46 120.0
C48 C47 C51 121.3(10)
C46 C47 C51 118.7(10)
C47 C48 C43 120.0
C47 C48 H48 120.0
C43 C48 H48 120.0
O2 C49 O1 123.4(12)
O2 C49 C43 124.1(12)
O1 C49 C43 112.5(10)
O6 C51 O5 129.3(14)
O6 C51 C47 113.7(13)
O5 C51 C47 116.4(14)
C53 C52 C9 178.7(11)
C52 C53 C18 179.2(11)
C55 C54 C2 177.6(11)
C54 C55 C13 178.7(11)
C49 O1 H1A 109.5
C50 O3 H3A 109.5
O4 C50 O3 123.5(19)
O4 C50 C45 126.9(16)
O3 C50 C45 109.6(15)

loop_
_geom_bond_atom_site_label_1
_geom_bond_atom_site_label_2
_geom_bond_distance
Ir1 C203 2.001(6)
Ir1 C202 2.000(7)
Ir1 N4 2.036(7)
Ir1 N6 2.039(7)
Ir1 N1 2.140(6)
Ir1 N2 2.158(5)
N1 C1 1.318(9)
N1 C12 1.381(9)
N2 C10 1.322(9)
N2 C11 1.364(9)
N4 C23 1.346(10)
N4 C27 1.349(10)
C202 C32 1.382(11)
C202 C28 1.409(12)
C203 C33 1.371(12)
C203 C37 1.429(12)
N6 C42 1.336(10)
N6 C38 1.353(10)
N8 C21 1.309(16)
N8 C20 1.334(17)
N7 C16 1.301(14)
N7 C15 1.330(14)
C1 C2 1.415(11)
C1 H1 0.9300
C2 C3 1.383(11)
C2 C54 1.429(11)
C3 C4 1.380(11)
C3 H3 0.9300
C4 C5 1.427(12)
C4 C12 1.411(10)
C5 C6 1.334(12)
C5 H5 0.9300
C6 C7 1.422(12)
C6 H6 0.9300
C7 C11 1.403(10)
C7 C8 1.382(11)
C8 C9 1.369(12)
C8 H8 0.9300
C9 C10 1.414(10)
C9 C52 1.425(11)
C10 H10 0.9300
C11 C12 1.431(10)
C13 C17 1.373(13)
C13 C14 1.371(12)
C13 C55 1.423(11)
C14 C15 1.362(13)
C14 H14 0.9300
C15 H15 0.9300
C16 C17 1.390(13)
C16 H16 0.9300
C17 H17 0.9300
C18 C22 1.361(14)
C18 C19 1.385(14)
C18 C53 1.433(12)
C19 C20 1.374(15)
C19 H19 0.9300
C20 H20 0.9300
C21 C22 1.376(15)
C21 H21 0.9300
C22 H22 0.9300
C23 C24 1.361(12)
C23 H23 0.9300
C24 C25 1.354(15)
C24 H24 0.9300
C25 C26 1.353(15)
C25 H25 0.9300
C26 C27 1.403(13)
C26 H26 0.9300
C27 C28 1.482(12)
C28 C29 1.363(13)
C29 C30 1.365(15)
C29 H29 0.9300
C30 C31 1.354(15)
C30 H30 0.9300
C31 C32 1.375(12)
C31 H31 0.9300
C32 H32 0.9300
C33 C34 1.437(12)
C33 H33 0.9300
C34 C35 1.374(16)
C34 H34 0.9300
C35 C36 1.350(16)
C35 H35 0.9300
C36 C37 1.416(12)
C36 H36 0.9300
C37 C38 1.471(13)
C38 C39 1.408(13)
C39 C40 1.332(14)
C39 H39 0.9300
C40 C41 1.317(14)
C40 H40 0.9300
C41 C42 1.383(12)
C41 H41 0.9300
C42 H42 0.9300
C43 C44 1.3900
C43 C48 1.3900
C43 C49 1.487(12)
C44 C45 1.3900
C44 H44 0.9300
C45 C46 1.3900
C45 C50 1.508(18)
C46 C47 1.3900
C46 H46 0.9300
C47 C48 1.3900
C47 C51 1.492(9)
C48 H48 0.9300
C49 O2 1.186(13)
C49 O1 1.310(13)
C51 O6 1.205(17)
C51 O5 1.235(9)
C52 C53 1.187(11)
C54 C55 1.183(11)
O1 H1A 0.8200
O3 C50 1.328(16)
O3 H3A 0.8200
O4 C50 1.117(18)

loop_
_geom_torsion_atom_site_label_1
_geom_torsion_atom_site_label_2
_geom_torsion_atom_site_label_3
_geom_torsion_atom_site_label_4
_geom_torsion
C203 Ir1 N1 C1 3.4(7)
C202 Ir1 N1 C1 -153(2)
N4 Ir1 N1 C1 -89.6(7)
N6 Ir1 N1 C1 84.3(7)
N2 Ir1 N1 C1 179.2(7)
C203 Ir1 N1 C12 -175.9(5)
C202 Ir1 N1 C12 28(2)
N4 Ir1 N1 C12 91.1(5)
N6 Ir1 N1 C12 -95.0(5)
N2 Ir1 N1 C12 -0.1(5)
C203 Ir1 N2 C10 -145(2)
C202 Ir1 N2 C10 6.7(7)
N4 Ir1 N2 C10 87.5(6)
N6 Ir1 N2 C10 -88.7(6)
N1 Ir1 N2 C10 -176.9(7)
C203 Ir1 N2 C11 31(2)
C202 Ir1 N2 C11 -177.6(5)
N4 Ir1 N2 C11 -96.8(5)
N6 Ir1 N2 C11 87.0(5)
N1 Ir1 N2 C11 -1.2(5)
C203 Ir1 N4 C23 -85.7(6)
C202 Ir1 N4 C23 -176.8(6)
N6 Ir1 N4 C23 -120.3(17)
N1 Ir1 N4 C23 10.1(6)
N2 Ir1 N4 C23 88.1(6)
C203 Ir1 N4 C27 87.8(6)
C202 Ir1 N4 C27 -3.4(6)
N6 Ir1 N4 C27 53.1(19)
N1 Ir1 N4 C27 -176.5(6)
N2 Ir1 N4 C27 -98.5(6)
C203 Ir1 C202 C32 94.8(8)
N4 Ir1 C202 C32 -173.1(7)
N6 Ir1 C202 C32 13.7(7)
N1 Ir1 C202 C32 -109(2)
N2 Ir1 C202 C32 -81.5(7)
C203 Ir1 C202 C28 -89.6(6)
N4 Ir1 C202 C28 2.6(6)
N6 Ir1 C202 C28 -170.7(6)
N1 Ir1 C202 C28 67(2)
N2 Ir1 C202 C28 94.1(6)
C202 Ir1 C203 C33 85.9(8)
N4 Ir1 C203 C33 5.2(8)
N6 Ir1 C203 C33 -179.4(8)
N1 Ir1 C203 C33 -91.0(8)
N2 Ir1 C203 C33 -122(2)
C202 Ir1 C203 C37 -98.6(6)
N4 Ir1 C203 C37 -179.2(6)
N6 Ir1 C203 C37 -3.9(5)
N1 Ir1 C203 C37 84.5(6)
N2 Ir1 C203 C37 53(2)
C203 Ir1 N6 C42 -174.0(7)
C202 Ir1 N6 C42 -83.2(7)
N4 Ir1 N6 C42 -138.9(16)
N1 Ir1 N6 C42 90.4(7)
N2 Ir1 N6 C42 12.6(7)
C203 Ir1 N6 C38 2.9(6)
C202 Ir1 N6 C38 93.7(6)
N4 Ir1 N6 C38 38.0(19)
N1 Ir1 N6 C38 -92.8(6)
N2 Ir1 N6 C38 -170.5(6)
C12 N1 C1 C2 -0.5(11)
Ir1 N1 C1 C2 -179.7(6)
N1 C1 C2 C3 -1.1(12)
N1 C1 C2 C54 179.4(7)
C54 C2 C3 C4 -177.4(8)
C1 C2 C3 C4 3.2(12)
C2 C3 C4 C5 177.6(8)
C2 C3 C4 C12 -3.5(12)
C3 C4 C5 C6 -178.7(9)
C12 C4 C5 C6 2.3(14)
C4 C5 C6 C7 -2.3(15)
C5 C6 C7 C11 0.9(14)
C5 C6 C7 C8 178.4(9)
C11 C7 C8 C9 -3.2(12)
C6 C7 C8 C9 179.2(8)
C7 C8 C9 C10 2.3(13)
C7 C8 C9 C52 -179.3(8)
C11 N2 C10 C9 1.0(11)
Ir1 N2 C10 C9 176.5(5)
C8 C9 C10 N2 -1.1(12)
C52 C9 C10 N2 -179.7(7)
C10 N2 C11 C7 -2.1(11)
Ir1 N2 C11 C7 -178.1(6)
C10 N2 C11 C12 178.4(7)
Ir1 N2 C11 C12 2.3(8)
C8 C7 C11 N2 3.1(12)
C6 C7 C11 N2 -179.2(7)
C8 C7 C11 C12 -177.3(7)
C6 C7 C11 C12 0.4(12)
C1 N1 C12 C4 0.1(11)
Ir1 N1 C12 C4 179.5(6)
C1 N1 C12 C11 -178.0(7)
Ir1 N1 C12 C11 1.4(8)
C3 C4 C12 N1 1.9(12)
C5 C4 C12 N1 -179.1(7)
C3 C4 C12 C11 179.9(7)
C5 C4 C12 C11 -1.0(12)
N2 C11 C12 N1 -2.5(10)
C7 C11 C12 N1 177.9(7)
N2 C11 C12 C4 179.3(7)
C7 C11 C12 C4 -0.2(11)
C17 C13 C14 C15 3.5(15)
C55 C13 C14 C15 -178.4(10)
C16 N7 C15 C14 1.5(18)
C13 C14 C15 N7 -3.3(19)
C15 N7 C16 C17 -0.1(17)
C14 C13 C17 C16 -2.2(14)
C55 C13 C17 C16 179.7(9)
N7 C16 C17 C13 0.5(16)
C22 C18 C19 C20 -1.0(15)
C53 C18 C19 C20 -177.6(10)
C18 C19 C20 N8 -0.9(19)
C21 N8 C20 C19 1(2)
C20 N8 C21 C22 1(2)
C19 C18 C22 C21 2.8(16)
C53 C18 C22 C21 179.3(10)
N8 C21 C22 C18 -3(2)
C27 N4 C23 C24 1.1(12)
Ir1 N4 C23 C24 174.3(7)
N4 C23 C24 C25 0.5(16)
C23 C24 C25 C26 -3.1(19)
C24 C25 C26 C27 4.1(19)
C23 N4 C27 C26 -0.1(12)
Ir1 N4 C27 C26 -174.0(7)
C23 N4 C27 C28 177.4(7)
Ir1 N4 C27 C28 3.5(9)
C25 C26 C27 N4 -2.4(16)
C25 C26 C27 C28 -179.7(10)
C32 C202 C28 C29 -3.6(13)
Ir1 C202 C28 C29 -179.8(8)
C32 C202 C28 C27 174.8(7)
Ir1 C202 C28 C27 -1.5(9)
N4 C27 C28 C29 177.0(9)
C26 C27 C28 C29 -5.7(15)
N4 C27 C28 C202 -1.4(10)
C26 C27 C28 C202 176.0(9)
C202 C28 C29 C30 3.4(16)
C27 C28 C29 C30 -174.8(10)
C28 C29 C30 C31 -1.1(18)
C29 C30 C31 C32 -0.8(18)
C28 C202 C32 C31 1.6(12)
Ir1 C202 C32 C31 177.2(7)
C30 C31 C32 C202 0.5(16)
C37 C203 C33 C34 -0.1(12)
Ir1 C203 C33 C34 175.3(7)
C203 C33 C34 C35 0.5(15)
C33 C34 C35 C36 -0.5(18)
C34 C35 C36 C37 0.1(19)
C35 C36 C37 C38 179.4(10)
C35 C36 C37 C203 0.3(16)
C33 C203 C37 C36 -0.3(12)
Ir1 C203 C37 C36 -176.4(7)
C33 C203 C37 C38 -179.4(7)
Ir1 C203 C37 C38 4.5(9)
C42 N6 C38 C39 -4.4(12)
Ir1 N6 C38 C39 178.4(6)
C42 N6 C38 C37 176.0(7)
Ir1 N6 C38 C37 -1.2(9)
C36 C37 C38 N6 178.8(8)
C203 C37 C38 N6 -2.1(10)
C36 C37 C38 C39 -0.8(15)
C203 C37 C38 C39 178.3(8)
N6 C38 C39 C40 3.2(14)
C37 C38 C39 C40 -177.3(9)
C38 C39 C40 C41 -0.5(17)
C39 C40 C41 C42 -0.7(17)
C38 N6 C42 C41 3.3(13)
Ir1 N6 C42 C41 -179.8(7)
C40 C41 C42 N6 -0.8(16)
C48 C43 C44 C45 0.0
C49 C43 C44 C45 -178.4(7)
C43 C44 C45 C46 0.0
C43 C44 C45 C50 179.8(8)
C44 C45 C46 C47 0.0
C50 C45 C46 C47 -179.7(10)
C45 C46 C47 C48 0.0
C45 C46 C47 C51 178.9(9)
C46 C47 C48 C43 0.0
C51 C47 C48 C43 -178.9(10)
C44 C43 C48 C47 0.0
C49 C43 C48 C47 178.4(7)
C44 C43 C49 O2 -177.5(11)
C48 C43 C49 O2 4.1(15)
C44 C43 C49 O1 2.0(12)
C48 C43 C49 O1 -176.4(7)
C48 C47 C51 O6 -3(2)
C46 C47 C51 O6 178.2(13)
C48 C47 C51 O5 169.5(13)
C46 C47 C51 O5 -9(2)
C8 C9 C52 C53 9(50)
C10 C9 C52 C53 -172(100)
C9 C52 C53 C18 56(100)
C22 C18 C53 C52 -83(100)
C19 C18 C53 C52 93(100)
C3 C2 C54 C55 7(24)
C1 C2 C54 C55 -174(100)
C2 C54 C55 C13 -25(63)
C17 C13 C55 C54 -173(100)
C14 C13 C55 C54 9(47)
C46 C45 C50 O4 175.3(16)
C44 C45 C50 O4 -4(2)
C46 C45 C50 O3 -5.8(16)
C44 C45 C50 O3 174.4(9)

loop_
_platon_squeeze_void_nr
_platon_squeeze_void_average_x
_platon_squeeze_void_average_y
_platon_squeeze_void_average_z
_platon_squeeze_void_volume
_platon_squeeze_void_count_electrons
_platon_squeeze_void_content
1 -0.009 0.500 0.000 717 163 ' '
2 0.037 0.000 0.500 717 163 ' '
